data_2020826
loop_
_publ_author_name
'Szell, Patrick M. J.'
'Gabriel, Shaina A.'
'Gill, Russell D. D.'
'Wan, Shirley Y. H.'
'Gabidullin, Bulat'
'Bryce, David L.'

_publ_section_title
;
 ^13^C and ^19^F solid-state NMR and X-ray crystallographic study of
 halogen-bonded frameworks featuring nitrogen-containing heterocycles
;
_journal_coeditor_code YP3130
_journal_issue 3
_journal_name_full 'Acta Crystallographica Section C'
_journal_page_first 157
_journal_page_last 167
_journal_paper_doi 10.1107/S2053229616015023
_journal_volume 73
_journal_year 2017
_chemical_formula_iupac 'C6 F3 I3, C12 H8 N2'
_chemical_formula_moiety 'C6 F3 I3, C12 H8 N2'
_chemical_formula_sum 'C18 H8 F3 I3 N2'
_chemical_formula_weight 689.96
_chemical_melting_point 453
_chemical_name_systematic
;
1,10-Phenanthroline--1,3,5-trifluoro-2,4,6-triiodobenzene (1/1)
;
_space_group_crystal_system monoclinic
_space_group_IT_number 14
_space_group_name_Hall '-P 2ybc'
_space_group_name_H-M_alt 'P 1 21/c 1'
_symmetry_space_group_name_Hall '-P 2ybc'
_symmetry_space_group_name_H-M 'P 1 21/c 1'
_atom_sites_solution_hydrogens geom
_audit_creation_method SHELXL-2014/7
_cell_angle_alpha 90
_cell_angle_beta 97.662(2)
_cell_angle_gamma 90
_cell_formula_units_Z 4
_cell_length_a 8.6445(3)
_cell_length_b 14.0472(6)
_cell_length_c 15.8147(6)
_cell_measurement_reflns_used 9717
_cell_measurement_temperature 200(2)
_cell_measurement_theta_max 28.32
_cell_measurement_theta_min 2.78
_cell_volume 1903.25(13)
_computing_cell_refinement
;
APEX2 (Bruker, 2012)
;
_computing_data_collection
;
APEX2 (Bruker, 2012)
;
_computing_data_reduction
;
SAINT and XPREP (Bruker, 2009)
;
_computing_molecular_graphics
;
Mercury (Macrae <i>et al.</i>,  2008)
;
_computing_publication_material
;
CIFTAB (Sheldrick, 1997)
;
_computing_structure_refinement
;
SHELXL2014 (Sheldrick, 2015b) and <i>WinGX</i> (Farrugia, 2012)
;
_computing_structure_solution
;
SHELXT (Sheldrick, 2015a)
;
_diffrn_ambient_temperature 200(2)
_diffrn_detector_area_resol_mean 8.33
_diffrn_measured_fraction_theta_full 1.000
_diffrn_measured_fraction_theta_max 0.998
_diffrn_measurement_device_type 'Bruker APEXII CCD'
_diffrn_measurement_method '\f and \w scans'
_diffrn_radiation_type MoK\a
_diffrn_radiation_wavelength 0.71073
_diffrn_reflns_av_R_equivalents 0.0244
_diffrn_reflns_limit_h_max 11
_diffrn_reflns_limit_h_min -10
_diffrn_reflns_limit_k_max 18
_diffrn_reflns_limit_k_min -18
_diffrn_reflns_limit_l_max 21
_diffrn_reflns_limit_l_min -21
_diffrn_reflns_number 28519
_diffrn_reflns_theta_full 25.242
_diffrn_reflns_theta_max 28.359
_diffrn_reflns_theta_min 1.947
_exptl_absorpt_coefficient_mu 4.959
_exptl_absorpt_correction_T_max 0.7457
_exptl_absorpt_correction_T_min 0.4677
_exptl_absorpt_correction_type multi-scan
_exptl_absorpt_process_details
;
(SADABS; Bruker, 2003)
;
_exptl_crystal_colour colourless
_exptl_crystal_density_diffrn 2.408
_exptl_crystal_description block
_exptl_crystal_F_000 1264
_exptl_crystal_size_max 0.514
_exptl_crystal_size_mid 0.371
_exptl_crystal_size_min 0.371
_refine_diff_density_max 1.234
_refine_diff_density_min -0.596
_refine_ls_extinction_method none
_refine_ls_goodness_of_fit_ref 1.148
_refine_ls_hydrogen_treatment constr
_refine_ls_matrix_type full
_refine_ls_number_parameters 235
_refine_ls_number_reflns 4752
_refine_ls_number_restraints 0
_refine_ls_restrained_S_all 1.148
_refine_ls_R_factor_all 0.0283
_refine_ls_R_factor_gt 0.0251
_refine_ls_shift/su_max 0.002
_refine_ls_shift/su_mean 0.000
_refine_ls_structure_factor_coef Fsqd
_refine_ls_weighting_details 'w=1/[\s^2^(Fo^2^)+(0.0213P)^2^+4.2879P] where P=(Fo^2^+2Fc^2^)/3'
_refine_ls_weighting_scheme calc
_refine_ls_wR_factor_gt 0.0572
_refine_ls_wR_factor_ref 0.0592
_reflns_number_gt 4397
_reflns_number_total 4752
_reflns_threshold_expression 'I > 2\s(I)'
_cod_data_source_file yp3130sup1.cif
_cod_data_source_block db201
_cod_database_code 2020826
_shelx_space_group_comment
;
The symmetry employed for this shelxl refinement is uniquely defined
by the following loop, which should always be used as a source of
symmetry information in preference to the above space-group names.
They are only intended as comments.
;
_shelx_estimated_absorpt_t_min 0.185
_shelx_estimated_absorpt_t_max 0.261

loop_
_space_group_symop_operation_xyz
'x, y, z'
'-x, y+1/2, -z+1/2'
'-x, -y, -z'
'x, -y-1/2, z-1/2'

loop_
_atom_site_type_symbol
_atom_site_label
_atom_site_fract_x
_atom_site_fract_y
_atom_site_fract_z
_atom_site_U_iso_or_equiv
_atom_site_adp_type
_atom_site_calc_flag
_atom_site_occupancy
C C1 0.7597(3) 0.4407(2) 0.64308(18) 0.0242(6) Uani d 1
C C2 0.8391(4) 0.3616(2) 0.67737(18) 0.0245(6) Uani d 1
C C3 0.9211(4) 0.3016(2) 0.62997(19) 0.0252(6) Uani d 1
C C4 0.9182(4) 0.3230(2) 0.5443(2) 0.0266(6) Uani d 1
C C5 0.8392(4) 0.3997(2) 0.50567(18) 0.0261(6) Uani d 1
C C6 0.7615(4) 0.4573(2) 0.55748(19) 0.0258(6) Uani d 1
C C8 0.2109(5) 0.4212(3) 0.8125(2) 0.0395(8) Uani d 1
H H8 0.1886 0.3878 0.7601 0.047 Uiso calc 1
C C9 0.1598(5) 0.3816(3) 0.8841(3) 0.0490(10) Uani d 1
H H9 0.1062 0.3224 0.8807 0.059 Uiso calc 1
C C10 0.1881(5) 0.4294(3) 0.9593(3) 0.0488(10) Uani d 1
H H10 0.1524 0.4046 1.0091 0.059 Uiso calc 1
C C11 0.2708(4) 0.5157(3) 0.9628(2) 0.0368(8) Uani d 1
C C12 0.3029(5) 0.5706(3) 1.0397(2) 0.0483(10) Uani d 1
H H12 0.2673 0.5484 1.0904 0.058 Uiso calc 1
C C13 0.3825(5) 0.6532(3) 1.0411(2) 0.0472(10) Uani d 1
H H13 0.4017 0.6885 1.0927 0.057 Uiso calc 1
C C14 0.4385(4) 0.6881(2) 0.9659(2) 0.0320(7) Uani d 1
C C15 0.5223(5) 0.7734(3) 0.9655(3) 0.0420(9) Uani d 1
H H15 0.5450 0.8098 1.0163 0.050 Uiso calc 1
C C16 0.5712(5) 0.8037(3) 0.8911(3) 0.0411(8) Uani d 1
H H16 0.6274 0.8616 0.8892 0.049 Uiso calc 1
C C17 0.5367(4) 0.7478(2) 0.8183(2) 0.0356(7) Uani d 1
H H17 0.5701 0.7700 0.7670 0.043 Uiso calc 1
C C19 0.4093(3) 0.6367(2) 0.88943(19) 0.0247(6) Uani d 1
C C20 0.3219(4) 0.5486(2) 0.88732(19) 0.0273(6) Uani d 1
N N7 0.2884(3) 0.5021(2) 0.81209(17) 0.0301(6) Uani d 1
N N18 0.4609(3) 0.6661(2) 0.81583(17) 0.0298(6) Uani d 1
F F2 0.8371(2) 0.34209(15) 0.76014(12) 0.0352(4) Uani d 1
F F4 0.9960(3) 0.26562(16) 0.49663(13) 0.0401(5) Uani d 1
F F6 0.6834(3) 0.53257(16) 0.52202(13) 0.0412(5) Uani d 1
I I1 0.63114(2) 0.52779(2) 0.71479(2) 0.02812(6) Uani d 1
I I3 1.04561(3) 0.18576(2) 0.68479(2) 0.03167(6) Uani d 1
I I5 0.81615(3) 0.42273(2) 0.37432(2) 0.03450(6) Uani d 1

loop_
_atom_site_aniso_label
_atom_site_aniso_U_11
_atom_site_aniso_U_22
_atom_site_aniso_U_33
_atom_site_aniso_U_12
_atom_site_aniso_U_13
_atom_site_aniso_U_23
C1 0.0241(14) 0.0291(15) 0.0200(13) 0.0008(12) 0.0044(10) -0.0042(11)
C2 0.0251(14) 0.0288(15) 0.0201(12) -0.0020(12) 0.0049(10) 0.0007(11)
C3 0.0261(14) 0.0258(14) 0.0240(13) 0.0035(12) 0.0042(11) 0.0036(11)
C4 0.0269(15) 0.0281(15) 0.0256(14) 0.0041(12) 0.0062(11) -0.0054(12)
C5 0.0281(15) 0.0316(15) 0.0200(13) 0.0027(12) 0.0087(11) 0.0022(11)
C6 0.0268(15) 0.0279(15) 0.0226(13) 0.0052(12) 0.0030(11) 0.0016(11)
C8 0.045(2) 0.0353(18) 0.0388(18) -0.0113(16) 0.0070(16) -0.0006(15)
C9 0.057(3) 0.048(2) 0.042(2) -0.023(2) 0.0054(18) 0.0117(18)
C10 0.058(3) 0.057(3) 0.0326(18) -0.013(2) 0.0107(17) 0.0161(17)
C11 0.0402(19) 0.047(2) 0.0240(15) -0.0001(16) 0.0064(13) 0.0055(14)
C12 0.061(3) 0.065(3) 0.0196(15) -0.005(2) 0.0089(15) 0.0046(16)
C13 0.063(3) 0.056(2) 0.0219(15) 0.003(2) 0.0033(16) -0.0080(16)
C14 0.0360(17) 0.0318(16) 0.0272(15) 0.0068(14) 0.0006(13) -0.0039(13)
C15 0.050(2) 0.0336(18) 0.0409(19) 0.0030(16) -0.0008(16) -0.0133(15)
C16 0.043(2) 0.0242(16) 0.056(2) -0.0018(14) 0.0049(17) -0.0058(15)
C17 0.0404(19) 0.0246(15) 0.0436(19) -0.0008(14) 0.0124(15) -0.0005(14)
C19 0.0231(14) 0.0265(14) 0.0246(13) 0.0063(11) 0.0033(11) -0.0001(11)
C20 0.0298(15) 0.0296(15) 0.0223(13) 0.0034(12) 0.0031(11) 0.0030(12)
N7 0.0353(15) 0.0306(14) 0.0253(12) -0.0039(12) 0.0078(11) -0.0019(11)
N18 0.0339(15) 0.0263(13) 0.0306(13) -0.0013(11) 0.0101(11) -0.0021(11)
F2 0.0433(11) 0.0429(11) 0.0205(8) 0.0084(9) 0.0085(8) 0.0046(8)
F4 0.0497(12) 0.0418(11) 0.0314(10) 0.0183(10) 0.0148(9) -0.0039(9)
F6 0.0571(14) 0.0397(12) 0.0282(10) 0.0231(10) 0.0102(9) 0.0077(8)
I1 0.03073(11) 0.03111(11) 0.02333(10) 0.00403(8) 0.00654(7) -0.00551(7)
I3 0.03452(12) 0.02701(11) 0.03367(11) 0.00512(8) 0.00526(8) 0.00532(8)
I5 0.04263(13) 0.04277(13) 0.01953(9) 0.00434(10) 0.00940(8) 0.00139(8)

loop_
_atom_type_symbol
_atom_type_description
_atom_type_scat_dispersion_real
_atom_type_scat_dispersion_imag
_atom_type_scat_source
C C 0.0033 0.0016 'International Tables Vol C Tables 4.2.6.8 and 6.1.1.4'
H H 0.0000 0.0000 'International Tables Vol C Tables 4.2.6.8 and 6.1.1.4'
N N 0.0061 0.0033 'International Tables Vol C Tables 4.2.6.8 and 6.1.1.4'
F F 0.0171 0.0103 'International Tables Vol C Tables 4.2.6.8 and 6.1.1.4'
I I -0.4742 1.8119 'International Tables Vol C Tables 4.2.6.8 and 6.1.1.4'

loop_
_geom_angle_atom_site_label_1
_geom_angle_atom_site_label_2
_geom_angle_atom_site_label_3
_geom_angle
C6 C1 C2 117.0(3)
C6 C1 I1 120.8(2)
C2 C1 I1 122.1(2)
F2 C2 C1 118.6(3)
F2 C2 C3 118.6(3)
C1 C2 C3 122.8(3)
C2 C3 C4 117.0(3)
C2 C3 I3 121.7(2)
C4 C3 I3 121.3(2)
F4 C4 C5 118.5(3)
F4 C4 C3 118.3(3)
C5 C4 C3 123.2(3)
C4 C5 C6 116.5(3)
C4 C5 I5 122.7(2)
C6 C5 I5 120.5(2)
F6 C6 C1 118.4(3)
F6 C6 C5 118.1(3)
C1 C6 C5 123.5(3)
N7 C8 C9 124.6(4)
N7 C8 H8 117.7
C9 C8 H8 117.7
C10 C9 C8 118.5(4)
C10 C9 H9 120.8
C8 C9 H9 120.8
C9 C10 C11 119.5(3)
C9 C10 H10 120.3
C11 C10 H10 120.3
C10 C11 C20 117.8(3)
C10 C11 C12 122.5(3)
C20 C11 C12 119.7(4)
C13 C12 C11 121.2(3)
C13 C12 H12 119.4
C11 C12 H12 119.4
C12 C13 C14 120.7(3)
C12 C13 H13 119.7
C14 C13 H13 119.7
C15 C14 C19 118.0(3)
C15 C14 C13 122.0(3)
C19 C14 C13 119.9(3)
C16 C15 C14 119.3(3)
C16 C15 H15 120.4
C14 C15 H15 120.4
C15 C16 C17 118.5(3)
C15 C16 H16 120.7
C17 C16 H16 120.7
N18 C17 C16 124.5(3)
N18 C17 H17 117.8
C16 C17 H17 117.8
N18 C19 C14 122.5(3)
N18 C19 C20 117.9(3)
C14 C19 C20 119.5(3)
N7 C20 C11 122.2(3)
N7 C20 C19 118.8(3)
C11 C20 C19 118.9(3)
C8 N7 C20 117.4(3)
C17 N18 C19 117.1(3)

loop_
_geom_bond_atom_site_label_1
_geom_bond_atom_site_label_2
_geom_bond_distance
C1 C6 1.376(4)
C1 C2 1.378(4)
C1 I1 2.086(3)
C2 F2 1.340(3)
C2 C3 1.384(4)
C3 C4 1.385(4)
C3 I3 2.076(3)
C4 F4 1.344(3)
C4 C5 1.374(4)
C5 C6 1.388(4)
C5 I5 2.085(3)
C6 F6 1.337(4)
C8 N7 1.319(4)
C8 C9 1.385(5)
C8 H8 0.9500
C9 C10 1.359(6)
C9 H9 0.9500
C10 C11 1.405(6)
C10 H10 0.9500
C11 C20 1.405(4)
C11 C12 1.435(5)
C12 C13 1.348(6)
C12 H12 0.9500
C13 C14 1.429(5)
C13 H13 0.9500
C14 C15 1.401(5)
C14 C19 1.403(4)
C15 C16 1.370(6)
C15 H15 0.9500
C16 C17 1.393(5)
C16 H16 0.9500
C17 N18 1.319(4)
C17 H17 0.9500
C19 N18 1.365(4)
C19 C20 1.448(5)
C20 N7 1.354(4)

loop_
_geom_hbond_atom_site_label_D
_geom_hbond_atom_site_label_H
_geom_hbond_atom_site_label_A
_geom_hbond_site_symmetry_A
_geom_hbond_distance_DH
_geom_hbond_distance_HA
_geom_hbond_distance_DA
_geom_hbond_angle_DHA
C8 H8 I3 1_455 0.95 3.26 4.037(4) 140.6
C9 H9 F4 4_466 0.95 2.50 3.182(4) 128.4
C16 H16 F6 4_576 0.95 2.57 3.159(4) 120.8
C8 H8 I3 1_455 0.95 3.26 4.037(4) 140.6
C9 H9 F4 4_466 0.95 2.50 3.182(4) 128.4
C16 H16 F6 4_576 0.95 2.57 3.159(4) 120.8

loop_
_geom_torsion_atom_site_label_1
_geom_torsion_atom_site_label_2
_geom_torsion_atom_site_label_3
_geom_torsion_atom_site_label_4
_geom_torsion
C6 C1 C2 F2 -178.6(3)
I1 C1 C2 F2 -2.1(4)
C6 C1 C2 C3 1.5(5)
I1 C1 C2 C3 178.1(2)
F2 C2 C3 C4 178.8(3)
C1 C2 C3 C4 -1.3(5)
F2 C2 C3 I3 -2.0(4)
C1 C2 C3 I3 177.9(2)
C2 C3 C4 F4 -179.6(3)
I3 C3 C4 F4 1.1(4)
C2 C3 C4 C5 0.2(5)
I3 C3 C4 C5 -179.0(3)
F4 C4 C5 C6 -179.5(3)
C3 C4 C5 C6 0.7(5)
F4 C4 C5 I5 6.5(4)
C3 C4 C5 I5 -173.3(3)
C2 C1 C6 F6 178.9(3)
I1 C1 C6 F6 2.3(4)
C2 C1 C6 C5 -0.6(5)
I1 C1 C6 C5 -177.2(3)
C4 C5 C6 F6 -180.0(3)
I5 C5 C6 F6 -5.9(4)
C4 C5 C6 C1 -0.4(5)
I5 C5 C6 C1 173.7(2)
N7 C8 C9 C10 1.3(7)
C8 C9 C10 C11 -1.4(7)
C9 C10 C11 C20 -0.5(6)
C9 C10 C11 C12 179.1(4)
C10 C11 C12 C13 179.9(4)
C20 C11 C12 C13 -0.5(6)
C11 C12 C13 C14 -0.5(7)
C12 C13 C14 C15 -179.7(4)
C12 C13 C14 C19 0.6(6)
C19 C14 C15 C16 0.5(5)
C13 C14 C15 C16 -179.2(4)
C14 C15 C16 C17 -0.5(6)
C15 C16 C17 N18 -0.8(6)
C15 C14 C19 N18 0.9(5)
C13 C14 C19 N18 -179.4(3)
C15 C14 C19 C20 -179.5(3)
C13 C14 C19 C20 0.2(5)
C10 C11 C20 N7 2.8(5)
C12 C11 C20 N7 -176.8(4)
C10 C11 C20 C19 -179.1(3)
C12 C11 C20 C19 1.3(5)
N18 C19 C20 N7 -3.3(4)
C14 C19 C20 N7 177.0(3)
N18 C19 C20 C11 178.5(3)
C14 C19 C20 C11 -1.2(5)
C9 C8 N7 C20 0.9(6)
C11 C20 N7 C8 -3.0(5)
C19 C20 N7 C8 178.9(3)
C16 C17 N18 C19 2.1(5)
C14 C19 N18 C17 -2.1(5)
C20 C19 N18 C17 178.2(3)

_cod_database_fobs_code 2020826
